data_4131870
loop_
_publ_author_name
'Wang, Tongdao'
'Daniliuc, Constantin G.'
'M\"uck-Lichtenfeld, Christian'
'Kehr, Gerald'
'Erker, Gerhard'

_publ_section_title
;
 Formation of Reactive \p-Conjugated Frustrated N/B Pairs by
 Borane-Induced Propargyl Amine Rearrangement.
;
_journal_issue 10
_journal_name_full 'Journal of the American Chemical Society'
_journal_page_first 3635
_journal_page_last 3643
_journal_paper_doi 10.1021/jacs.7b11958
_journal_volume 140
_journal_year 2018
_chemical_formula_sum 'C32 H30 B F10 N'
_chemical_formula_weight 629.38
_space_group_crystal_system monoclinic
_space_group_IT_number 14
_space_group_name_Hall '-P 2ybc'
_space_group_name_H-M_alt 'P 1 21/c 1'
_atom_sites_solution_hydrogens mixed
_cell_angle_alpha 90
_cell_angle_beta 107.2060(10)
_cell_angle_gamma 90
_cell_formula_units_Z 4
_cell_length_a 13.1325(4)
_cell_length_b 14.4932(4)
_cell_length_c 16.2201(5)
_cell_measurement_reflns_used 9910
_cell_measurement_temperature 100.(2)
_cell_measurement_theta_max 66.5704
_cell_measurement_theta_min 3.5232
_cell_volume 2949.04(15)
_computing_cell_refinement 'SAINT V8.37A (Bruker AXS Inc., 2015)'
_computing_data_collection 'APEX2 v.2014.1-----1 (Bruker AXS Inc., 2014)'
_computing_data_reduction 'SAINT V8.37A (Bruker AXS Inc., 2015)'
_computing_molecular_graphics 'APEX2 v.2014.1-----1 (Bruker AXS Inc., 2014)'
_computing_publication_material 'APEX2 v.2014.1-----1 (Bruker AXS Inc., 2014)'
_computing_structure_refinement 'SHELXL-2014/7 (Sheldrick, 2014)'
_computing_structure_solution 'SHELXL-2014/7 (Sheldrick, 2014)'
_diffrn_ambient_temperature 100.(2)
_diffrn_detector_area_resol_mean 8.3333
_diffrn_measured_fraction_theta_full 0.998
_diffrn_measured_fraction_theta_max 0.998
_diffrn_measurement_device_type 'KappaCCD APEXII'
_diffrn_measurement_method 'phi / omega scans'
_diffrn_radiation_monochromator graphite
_diffrn_radiation_type 'CuK\a '
_diffrn_radiation_wavelength 1.54178
_diffrn_reflns_av_R_equivalents 0.0626
_diffrn_reflns_av_unetI/netI 0.0278
_diffrn_reflns_limit_h_max 15
_diffrn_reflns_limit_h_min -15
_diffrn_reflns_limit_k_max 17
_diffrn_reflns_limit_k_min -17
_diffrn_reflns_limit_l_max 19
_diffrn_reflns_limit_l_min -19
_diffrn_reflns_number 49775
_diffrn_reflns_theta_full 66.74
_diffrn_reflns_theta_max 66.74
_diffrn_reflns_theta_min 3.52
_diffrn_source 'fine--focus sealed tube'
_exptl_absorpt_coefficient_mu 1.097
_exptl_absorpt_correction_T_max 0.94
_exptl_absorpt_correction_T_min 0.80
_exptl_absorpt_correction_type multi-scan
_exptl_absorpt_process_details
;
'Bruker AXS (2014). SADABS, Version 2014/2, Bruker AXS Inc., Madison,
Wisconsin, USA.'
;
_exptl_crystal_colour colourless
_exptl_crystal_density_diffrn 1.418
_exptl_crystal_density_method 'not measured'
_exptl_crystal_description prism
_exptl_crystal_F_000 1296
_exptl_crystal_size_max 0.160
_exptl_crystal_size_mid 0.140
_exptl_crystal_size_min 0.060
_refine_diff_density_max 0.209
_refine_diff_density_min -0.206
_refine_ls_extinction_method none
_refine_ls_goodness_of_fit_ref 1.070
_refine_ls_hydrogen_treatment mixed
_refine_ls_matrix_type full
_refine_ls_number_parameters 409
_refine_ls_number_reflns 5207
_refine_ls_number_restraints 0
_refine_ls_restrained_S_all 1.070
_refine_ls_R_factor_all 0.0564
_refine_ls_R_factor_gt 0.0441
_refine_ls_shift/su_max 0.000
_refine_ls_shift/su_mean 0.000
_refine_ls_structure_factor_coef Fsqd
_refine_ls_weighting_details 'w=1/[\s^2^(Fo^2^)+(0.0257P)^2^+2.9198P] where P=(Fo^2^+2Fc^2^)/3'
_refine_ls_weighting_scheme calc
_refine_ls_wR_factor_gt 0.0948
_refine_ls_wR_factor_ref 0.1002
_reflns_number_gt 4280
_reflns_number_total 5207
_reflns_threshold_expression 'I > 2\s(I)'
_cod_data_source_file ja7b11958_si_003.cif
_cod_data_source_block erk8535
_cod_database_code 4131870

loop_
_space_group_symop_operation_xyz
'x, y, z'
'-x, y+1/2, -z+1/2'
'-x, -y, -z'
'x, -y-1/2, z-1/2'

loop_
_atom_site_type_symbol
_atom_site_label
_atom_site_fract_x
_atom_site_fract_y
_atom_site_fract_z
_atom_site_U_iso_or_equiv
_atom_site_adp_type
_atom_site_calc_flag
_atom_site_refinement_flags_adp
_atom_site_refinement_flags_posn
_atom_site_occupancy
C C1 0.65119(15) 0.51390(14) 0.78878(13) 0.0204(4) Uani d . . 1
C C2 0.64241(16) 0.42277(14) 0.78123(13) 0.0216(4) Uani d . . 1
H H2 0.5795 0.3973 0.7895 0.026 Uiso calc U R 1
C C3 0.57164(16) 0.57584(14) 0.81338(14) 0.0248(5) Uani d . . 1
H H3A 0.5895 0.5789 0.877 0.03 Uiso calc U R 1
H H3B 0.5766 0.639 0.7917 0.03 Uiso calc U R 1
C C4 0.45989(16) 0.54065(14) 0.77655(14) 0.0236(4) Uani d . . 1
H H4 0.4306 0.5395 0.7155 0.028 Uiso calc U R 1
C C5 0.39934(16) 0.51110(14) 0.82372(14) 0.0235(4) Uani d . . 1
H H5 0.4307 0.5125 0.8845 0.028 Uiso calc U R 1
N N1 0.74870(13) 0.55609(11) 0.77429(11) 0.0199(4) Uani d . . 1
H H1A 0.7842(19) 0.4997(18) 0.7673(15) 0.031(6) Uiso d . . 1
C C11 0.73270(17) 0.60839(15) 0.68695(14) 0.0269(5) Uani d . . 1
C C12 0.84413(18) 0.61126(16) 0.67482(15) 0.0322(5) Uani d . . 1
H H12A 0.8658 0.5475 0.6658 0.039 Uiso calc U R 1
H H12B 0.8404 0.647 0.622 0.039 Uiso calc U R 1
C C13 0.92921(18) 0.65369(16) 0.75022(16) 0.0345(5) Uani d . . 1
H H13A 0.9989 0.6516 0.7384 0.041 Uiso calc U R 1
H H13B 0.9115 0.7191 0.7568 0.041 Uiso calc U R 1
C C14 0.93697(17) 0.60197(15) 0.83329(15) 0.0296(5) Uani d . . 1
H H14A 0.9908 0.6329 0.8813 0.035 Uiso calc U R 1
H H14B 0.9628 0.5387 0.8283 0.035 Uiso calc U R 1
C C15 0.83175(16) 0.59562(14) 0.85647(13) 0.0234(4) Uani d . . 1
C C16 0.68561(19) 0.70510(16) 0.68459(16) 0.0368(6) Uani d . . 1
H H16A 0.7339 0.7435 0.729 0.055 Uiso calc U R 1
H H16B 0.6163 0.7012 0.6957 0.055 Uiso calc U R 1
H H16C 0.6764 0.7326 0.6277 0.055 Uiso calc U R 1
C C17 0.65936(19) 0.54907(17) 0.61650(14) 0.0352(5) Uani d . . 1
H H17A 0.6563 0.5744 0.5598 0.053 Uiso calc U R 1
H H17B 0.5877 0.5488 0.6233 0.053 Uiso calc U R 1
H H17C 0.687 0.4859 0.6211 0.053 Uiso calc U R 1
C C18 0.80108(18) 0.68809(15) 0.88717(15) 0.0313(5) Uani d . . 1
H H18A 0.7267 0.6858 0.8877 0.047 Uiso calc U R 1
H H18B 0.8095 0.737 0.848 0.047 Uiso calc U R 1
H H18C 0.8474 0.7009 0.9456 0.047 Uiso calc U R 1
C C19 0.84356(18) 0.52390(15) 0.92734(14) 0.0303(5) Uani d . . 1
H H19A 0.904 0.5403 0.9771 0.045 Uiso calc U R 1
H H19B 0.856 0.4631 0.9057 0.045 Uiso calc U R 1
H H19C 0.7782 0.5222 0.9448 0.045 Uiso calc U R 1
C C21 0.28903(16) 0.47638(14) 0.79256(14) 0.0241(4) Uani d . . 1
C C22 0.23162(19) 0.47193(16) 0.70535(16) 0.0364(6) Uani d . . 1
H H22 0.2647 0.49 0.6631 0.044 Uiso calc U R 1
C C23 0.1268(2) 0.44138(17) 0.67951(18) 0.0431(6) Uani d . . 1
H H23 0.0881 0.44 0.6199 0.052 Uiso calc U R 1
C C24 0.07847(18) 0.41284(16) 0.74062(18) 0.0384(6) Uani d . . 1
H H24 0.0068 0.3917 0.7231 0.046 Uiso calc U R 1
C C25 0.13492(19) 0.41534(16) 0.82640(18) 0.0382(6) Uani d . . 1
H H25 0.1026 0.395 0.8684 0.046 Uiso calc U R 1
C C26 0.23894(18) 0.44738(15) 0.85218(16) 0.0308(5) Uani d . . 1
H H26 0.2767 0.4495 0.912 0.037 Uiso calc U R 1
B B1 0.72334(19) 0.34920(16) 0.76008(15) 0.0219(5) Uani d . . 1
H H1 0.7968(17) 0.3856(15) 0.7527(13) 0.024(6) Uiso d . . 1
C C31 0.67295(17) 0.29012(14) 0.67101(13) 0.0229(4) Uani d . . 1
C C32 0.56583(18) 0.27889(15) 0.62671(13) 0.0281(5) Uani d . . 1
F F32 0.48942(10) 0.32156(9) 0.65283(8) 0.0365(3) Uani d . . 1
C C33 0.5298(2) 0.22226(17) 0.55471(14) 0.0372(6) Uani d . . 1
F F33 0.42435(12) 0.21193(12) 0.51597(9) 0.0546(5) Uani d . . 1
C C34 0.6014(2) 0.17461(17) 0.52454(14) 0.0407(7) Uani d . . 1
F F34 0.56819(16) 0.11703(11) 0.45672(9) 0.0649(5) Uani d . . 1
C C35 0.7087(2) 0.18414(15) 0.56541(14) 0.0347(6) Uani d . . 1
F F35 0.78037(14) 0.13781(9) 0.53640(9) 0.0482(4) Uani d . . 1
C C36 0.74132(18) 0.24077(14) 0.63620(13) 0.0264(5) Uani d . . 1
F F36 0.84790(10) 0.24712(9) 0.67348(8) 0.0338(3) Uani d . . 1
C C41 0.76226(16) 0.27361(13) 0.83885(13) 0.0205(4) Uani d . . 1
C C42 0.69027(16) 0.21963(14) 0.86510(13) 0.0210(4) Uani d . . 1
F F42 0.58405(9) 0.23071(8) 0.82623(8) 0.0260(3) Uani d . . 1
C C43 0.71793(17) 0.15404(14) 0.92935(13) 0.0247(5) Uani d . . 1
F F43 0.64316(10) 0.10436(9) 0.95118(8) 0.0329(3) Uani d . . 1
C C44 0.82462(18) 0.13858(15) 0.97121(13) 0.0285(5) Uani d . . 1
F F44 0.85407(11) 0.07428(9) 1.03317(8) 0.0417(3) Uani d . . 1
C C45 0.89960(17) 0.18950(15) 0.94733(14) 0.0281(5) Uani d . . 1
F F45 1.00444(10) 0.17454(10) 0.98711(9) 0.0438(4) Uani d . . 1
C C46 0.86784(16) 0.25519(14) 0.88349(14) 0.0247(5) Uani d . . 1
F F46 0.94738(9) 0.30313(9) 0.86552(8) 0.0329(3) Uani d . . 1

loop_
_atom_site_aniso_label
_atom_site_aniso_U_11
_atom_site_aniso_U_22
_atom_site_aniso_U_33
_atom_site_aniso_U_12
_atom_site_aniso_U_13
_atom_site_aniso_U_23
C1 0.0180(10) 0.0190(10) 0.0247(10) -0.0009(8) 0.0071(8) 0.0000(8)
C2 0.0205(10) 0.0209(10) 0.0239(10) -0.0031(8) 0.0073(8) 0.0011(8)
C3 0.0237(11) 0.0185(10) 0.0344(12) 0.0001(8) 0.0120(9) -0.0018(9)
C4 0.0218(11) 0.0188(10) 0.0293(11) 0.0032(8) 0.0062(9) 0.0016(8)
C5 0.0224(11) 0.0186(10) 0.0290(11) 0.0023(8) 0.0067(9) -0.0007(8)
N1 0.0196(9) 0.0147(8) 0.0253(9) -0.0011(7) 0.0066(7) 0.0012(7)
C11 0.0277(12) 0.0257(11) 0.0277(11) -0.0026(9) 0.0087(9) 0.0078(9)
C12 0.0334(13) 0.0312(12) 0.0358(12) -0.0020(10) 0.0164(10) 0.0056(10)
C13 0.0275(12) 0.0305(13) 0.0501(14) -0.0065(10) 0.0184(11) -0.0010(11)
C14 0.0206(11) 0.0259(12) 0.0411(13) -0.0034(9) 0.0074(10) -0.0048(10)
C15 0.0206(10) 0.0188(10) 0.0292(11) -0.0023(8) 0.0048(9) -0.0050(8)
C16 0.0341(13) 0.0296(13) 0.0455(14) 0.0058(10) 0.0100(11) 0.0146(11)
C17 0.0346(13) 0.0430(14) 0.0255(11) -0.0043(11) 0.0052(10) 0.0052(10)
C18 0.0296(12) 0.0223(11) 0.0416(13) -0.0036(9) 0.0100(10) -0.0093(10)
C19 0.0307(12) 0.0282(12) 0.0275(11) -0.0012(9) 0.0018(9) -0.0002(9)
C21 0.0211(10) 0.0146(10) 0.0362(12) 0.0023(8) 0.0078(9) 0.0000(9)
C22 0.0309(13) 0.0311(13) 0.0428(14) -0.0069(10) 0.0042(11) 0.0082(11)
C23 0.0325(14) 0.0329(14) 0.0529(16) -0.0050(11) -0.0044(12) 0.0039(12)
C24 0.0208(12) 0.0224(12) 0.0713(18) -0.0012(9) 0.0128(12) -0.0060(12)
C25 0.0301(13) 0.0307(13) 0.0608(17) -0.0061(10) 0.0246(12) -0.0127(12)
C26 0.0295(12) 0.0260(12) 0.0409(13) -0.0019(9) 0.0164(10) -0.0072(10)
B1 0.0221(12) 0.0172(11) 0.0268(12) -0.0024(9) 0.0079(10) -0.0018(9)
C31 0.0290(11) 0.0165(10) 0.0234(10) -0.0023(8) 0.0078(9) 0.0036(8)
C32 0.0319(12) 0.0287(12) 0.0221(10) -0.0071(9) 0.0055(9) 0.0047(9)
F32 0.0236(7) 0.0445(8) 0.0381(7) -0.0016(6) 0.0040(6) 0.0028(6)
C33 0.0435(15) 0.0405(14) 0.0223(11) -0.0202(11) 0.0017(11) 0.0065(10)
F33 0.0509(9) 0.0748(11) 0.0269(7) -0.0358(8) -0.0058(6) 0.0079(7)
C34 0.0713(19) 0.0322(13) 0.0181(11) -0.0261(13) 0.0124(12) -0.0036(10)
F34 0.1127(15) 0.0563(10) 0.0277(7) -0.0488(10) 0.0238(9) -0.0192(7)
C35 0.0614(17) 0.0212(11) 0.0278(12) -0.0037(11) 0.0230(12) -0.0013(9)
F35 0.0862(12) 0.0289(7) 0.0403(8) 0.0004(7) 0.0355(8) -0.0068(6)
C36 0.0336(13) 0.0213(11) 0.0244(11) -0.0028(9) 0.0087(9) 0.0035(8)
F36 0.0347(7) 0.0326(7) 0.0361(7) 0.0084(6) 0.0134(6) -0.0029(6)
C41 0.0215(10) 0.0183(10) 0.0220(10) 0.0002(8) 0.0067(8) -0.0056(8)
C42 0.0197(10) 0.0186(10) 0.0238(10) -0.0009(8) 0.0053(8) -0.0049(8)
F42 0.0197(6) 0.0238(6) 0.0334(7) -0.0018(5) 0.0062(5) 0.0016(5)
C43 0.0279(11) 0.0221(11) 0.0247(10) -0.0043(9) 0.0089(9) -0.0020(8)
F43 0.0347(7) 0.0297(7) 0.0361(7) -0.0068(6) 0.0133(6) 0.0067(6)
C44 0.0366(13) 0.0221(11) 0.0241(11) 0.0001(9) 0.0044(9) 0.0037(9)
F44 0.0437(8) 0.0362(8) 0.0372(7) 0.0000(6) -0.0003(6) 0.0160(6)
C45 0.0197(11) 0.0276(12) 0.0315(12) 0.0017(9) -0.0009(9) -0.0005(9)
F45 0.0247(7) 0.0432(8) 0.0525(9) 0.0005(6) -0.0058(6) 0.0126(7)
C46 0.0214(11) 0.0212(11) 0.0311(11) -0.0040(8) 0.0073(9) -0.0034(9)
F46 0.0203(6) 0.0317(7) 0.0454(8) -0.0038(5) 0.0074(6) 0.0061(6)

loop_
_atom_type_symbol
_atom_type_description
_atom_type_scat_dispersion_real
_atom_type_scat_dispersion_imag
_atom_type_scat_source
C C 0.0181 0.0091 'International Tables Vol C Tables 4.2.6.8 and 6.1.1.4'
H H 0.0000 0.0000 'International Tables Vol C Tables 4.2.6.8 and 6.1.1.4'
B B 0.0090 0.0039 'International Tables Vol C Tables 4.2.6.8 and 6.1.1.4'
N N 0.0311 0.0180 'International Tables Vol C Tables 4.2.6.8 and 6.1.1.4'
F F 0.0727 0.0534 'International Tables Vol C Tables 4.2.6.8 and 6.1.1.4'

loop_
_geom_angle_atom_site_label_1
_geom_angle_atom_site_label_2
_geom_angle_atom_site_label_3
_geom_angle
C2 C1 N1 116.49(18)
C2 C1 C3 124.38(18)
N1 C1 C3 119.10(17)
C1 C2 B1 129.23(19)
C1 C2 H2 115.4
B1 C2 H2 115.4
C4 C3 C1 111.25(17)
C4 C3 H3A 109.4
C1 C3 H3A 109.4
C4 C3 H3B 109.4
C1 C3 H3B 109.4
H3A C3 H3B 108.0
C5 C4 C3 124.2(2)
C5 C4 H4 117.9
C3 C4 H4 117.9
C4 C5 C21 127.5(2)
C4 C5 H5 116.3
C21 C5 H5 116.3
C1 N1 C15 115.44(15)
C1 N1 C11 116.57(15)
C15 N1 C11 117.92(15)
C1 N1 H1A 97.9(14)
C15 N1 H1A 99.9(14)
C11 N1 H1A 104.2(14)
C17 C11 C16 109.72(19)
C17 C11 C12 109.54(19)
C16 C11 C12 111.49(18)
C17 C11 N1 106.94(16)
C16 C11 N1 114.32(18)
C12 C11 N1 104.57(16)
C13 C12 C11 114.18(19)
C13 C12 H12A 108.7
C11 C12 H12A 108.7
C13 C12 H12B 108.7
C11 C12 H12B 108.7
H12A C12 H12B 107.6
C14 C13 C12 110.75(18)
C14 C13 H13A 109.5
C12 C13 H13A 109.5
C14 C13 H13B 109.5
C12 C13 H13B 109.5
H13A C13 H13B 108.1
C13 C14 C15 114.64(18)
C13 C14 H14A 108.6
C15 C14 H14A 108.6
C13 C14 H14B 108.6
C15 C14 H14B 108.6
H14A C14 H14B 107.6
C19 C15 C18 109.33(18)
C19 C15 C14 109.08(18)
C18 C15 C14 111.73(17)
C19 C15 N1 106.47(16)
C18 C15 N1 114.60(17)
C14 C15 N1 105.35(16)
C11 C16 H16A 109.5
C11 C16 H16B 109.5
H16A C16 H16B 109.5
C11 C16 H16C 109.5
H16A C16 H16C 109.5
H16B C16 H16C 109.5
C11 C17 H17A 109.5
C11 C17 H17B 109.5
H17A C17 H17B 109.5
C11 C17 H17C 109.5
H17A C17 H17C 109.5
H17B C17 H17C 109.5
C15 C18 H18A 109.5
C15 C18 H18B 109.5
H18A C18 H18B 109.5
C15 C18 H18C 109.5
H18A C18 H18C 109.5
H18B C18 H18C 109.5
C15 C19 H19A 109.5
C15 C19 H19B 109.5
H19A C19 H19B 109.5
C15 C19 H19C 109.5
H19A C19 H19C 109.5
H19B C19 H19C 109.5
C26 C21 C22 117.9(2)
C26 C21 C5 119.0(2)
C22 C21 C5 123.0(2)
C23 C22 C21 120.8(2)
C23 C22 H22 119.6
C21 C22 H22 119.6
C22 C23 C24 120.1(2)
C22 C23 H23 119.9
C24 C23 H23 119.9
C25 C24 C23 119.5(2)
C25 C24 H24 120.2
C23 C24 H24 120.2
C24 C25 C26 120.3(2)
C24 C25 H25 119.8
C26 C25 H25 119.8
C25 C26 C21 121.3(2)
C25 C26 H26 119.3
C21 C26 H26 119.3
C2 B1 C31 114.39(17)
C2 B1 C41 110.36(17)
C31 B1 C41 106.74(16)
C2 B1 H1 110.4(11)
C31 B1 H1 106.4(11)
C41 B1 H1 108.2(11)
C32 C31 C36 114.00(19)
C32 C31 B1 126.90(19)
C36 C31 B1 119.01(18)
F32 C32 C31 121.21(19)
F32 C32 C33 115.7(2)
C31 C32 C33 123.1(2)
F33 C33 C34 119.8(2)
F33 C33 C32 120.3(2)
C34 C33 C32 119.9(2)
F34 C34 C33 120.9(2)
F34 C34 C35 119.6(3)
C33 C34 C35 119.5(2)
F35 C35 C36 120.8(2)
F35 C35 C34 120.2(2)
C36 C35 C34 119.0(2)
F36 C36 C35 116.1(2)
F36 C36 C31 119.32(18)
C35 C36 C31 124.6(2)
C46 C41 C42 113.45(18)
C46 C41 B1 124.49(18)
C42 C41 B1 122.03(18)
F42 C42 C43 115.92(18)
F42 C42 C41 119.33(17)
C43 C42 C41 124.76(19)
F43 C43 C42 121.21(19)
F43 C43 C44 119.74(18)
C42 C43 C44 119.05(19)
F44 C44 C45 120.8(2)
F44 C44 C43 120.4(2)
C45 C44 C43 118.74(19)
F45 C45 C44 119.47(19)
F45 C45 C46 120.53(19)
C44 C45 C46 120.00(19)
F46 C46 C45 115.76(18)
F46 C46 C41 120.26(18)
C45 C46 C41 123.99(19)

loop_
_geom_bond_atom_site_label_1
_geom_bond_atom_site_label_2
_geom_bond_distance
C1 C2 1.328(3)
C1 N1 1.499(3)
C1 C3 1.518(3)
C2 B1 1.612(3)
C2 H2 0.95
C3 C4 1.501(3)
C3 H3A 0.99
C3 H3B 0.99
C4 C5 1.327(3)
C4 H4 0.95
C5 C21 1.474(3)
C5 H5 0.95
N1 C15 1.560(3)
N1 C11 1.565(3)
N1 H1A 0.96(3)
C11 C17 1.524(3)
C11 C16 1.528(3)
C11 C12 1.534(3)
C12 C13 1.521(3)
C12 H12A 0.99
C12 H12B 0.99
C13 C14 1.519(3)
C13 H13A 0.99
C13 H13B 0.99
C14 C15 1.538(3)
C14 H14A 0.99
C14 H14B 0.99
C15 C19 1.523(3)
C15 C18 1.525(3)
C16 H16A 0.98
C16 H16B 0.98
C16 H16C 0.98
C17 H17A 0.98
C17 H17B 0.98
C17 H17C 0.98
C18 H18A 0.98
C18 H18B 0.98
C18 H18C 0.98
C19 H19A 0.98
C19 H19B 0.98
C19 H19C 0.98
C21 C26 1.386(3)
C21 C22 1.394(3)
C22 C23 1.387(3)
C22 H22 0.95
C23 C24 1.389(4)
C23 H23 0.95
C24 C25 1.370(4)
C24 H24 0.95
C25 C26 1.385(3)
C25 H25 0.95
C26 H26 0.95
B1 C31 1.641(3)
B1 C41 1.646(3)
B1 H1 1.14(2)
C31 C32 1.387(3)
C31 C36 1.392(3)
C32 F32 1.349(3)
C32 C33 1.391(3)
C33 F33 1.349(3)
C33 C34 1.369(4)
C34 F34 1.347(3)
C34 C35 1.375(4)
C35 F35 1.349(3)
C35 C36 1.373(3)
C36 F36 1.354(3)
C41 C46 1.387(3)
C41 C42 1.387(3)
C42 F42 1.360(2)
C42 C43 1.377(3)
C43 F43 1.347(2)
C43 C44 1.383(3)
C44 F44 1.341(2)
C44 C45 1.375(3)
C45 F45 1.354(2)
C45 C46 1.377(3)
C46 F46 1.356(2)

loop_
_geom_torsion_atom_site_label_1
_geom_torsion_atom_site_label_2
_geom_torsion_atom_site_label_3
_geom_torsion_atom_site_label_4
_geom_torsion
N1 C1 C2 B1 1.2(3)
C3 C1 C2 B1 -176.8(2)
C2 C1 C3 C4 -35.4(3)
N1 C1 C3 C4 146.63(18)
C1 C3 C4 C5 115.6(2)
C3 C4 C5 C21 179.46(19)
C2 C1 N1 C15 -109.7(2)
C3 C1 N1 C15 68.5(2)
C2 C1 N1 C11 105.5(2)
C3 C1 N1 C11 -76.3(2)
C1 N1 C11 C17 -43.3(2)
C15 N1 C11 C17 172.76(17)
C1 N1 C11 C16 78.4(2)
C15 N1 C11 C16 -65.6(2)
C1 N1 C11 C12 -159.43(17)
C15 N1 C11 C12 56.6(2)
C17 C11 C12 C13 -169.43(19)
C16 C11 C12 C13 68.9(2)
N1 C11 C12 C13 -55.1(2)
C11 C12 C13 C14 57.7(3)
C12 C13 C14 C15 -56.0(3)
C13 C14 C15 C19 166.46(18)
C13 C14 C15 C18 -72.5(2)
C13 C14 C15 N1 52.5(2)
C1 N1 C15 C19 44.5(2)
C11 N1 C15 C19 -171.13(17)
C1 N1 C15 C18 -76.5(2)
C11 N1 C15 C18 67.9(2)
C1 N1 C15 C14 160.28(16)
C11 N1 C15 C14 -55.4(2)
C4 C5 C21 C26 179.2(2)
C4 C5 C21 C22 -1.3(3)
C26 C21 C22 C23 1.5(3)
C5 C21 C22 C23 -178.0(2)
C21 C22 C23 C24 -1.4(4)
C22 C23 C24 C25 0.2(4)
C23 C24 C25 C26 1.0(4)
C24 C25 C26 C21 -0.9(3)
C22 C21 C26 C25 -0.3(3)
C5 C21 C26 C25 179.1(2)
C1 C2 B1 C31 -118.8(2)
C1 C2 B1 C41 120.8(2)
C2 B1 C31 C32 -18.3(3)
C41 B1 C31 C32 104.0(2)
C2 B1 C31 C36 165.46(18)
C41 B1 C31 C36 -72.2(2)
C36 C31 C32 F32 179.43(18)
B1 C31 C32 F32 3.1(3)
C36 C31 C32 C33 0.9(3)
B1 C31 C32 C33 -175.4(2)
F32 C32 C33 F33 -0.6(3)
C31 C32 C33 F33 177.93(19)
F32 C32 C33 C34 -178.66(19)
C31 C32 C33 C34 -0.1(3)
F33 C33 C34 F34 -0.3(3)
C32 C33 C34 F34 177.8(2)
F33 C33 C34 C35 -178.8(2)
C32 C33 C34 C35 -0.7(3)
F34 C34 C35 F35 1.6(3)
C33 C34 C35 F35 -179.9(2)
F34 C34 C35 C36 -177.9(2)
C33 C34 C35 C36 0.6(3)
F35 C35 C36 F36 0.5(3)
C34 C35 C36 F36 179.96(19)
F35 C35 C36 C31 -179.19(19)
C34 C35 C36 C31 0.3(3)
C32 C31 C36 F36 179.31(17)
B1 C31 C36 F36 -4.0(3)
C32 C31 C36 C35 -1.1(3)
B1 C31 C36 C35 175.6(2)
C2 B1 C41 C46 -124.6(2)
C31 B1 C41 C46 110.5(2)
C2 B1 C41 C42 57.4(2)
C31 B1 C41 C42 -67.5(2)
C46 C41 C42 F42 -179.83(17)
B1 C41 C42 F42 -1.6(3)
C46 C41 C42 C43 0.5(3)
B1 C41 C42 C43 178.68(19)
F42 C42 C43 F43 0.2(3)
C41 C42 C43 F43 179.96(18)
F42 C42 C43 C44 179.50(18)
C41 C42 C43 C44 -0.8(3)
F43 C43 C44 F44 0.2(3)
C42 C43 C44 F44 -179.05(19)
F43 C43 C44 C45 179.41(19)
C42 C43 C44 C45 0.1(3)
F44 C44 C45 F45 -0.2(3)
C43 C44 C45 F45 -179.34(19)
F44 C44 C45 C46 179.9(2)
C43 C44 C45 C46 0.7(3)
F45 C45 C46 F46 -1.1(3)
C44 C45 C46 F46 178.78(19)
F45 C45 C46 C41 178.98(19)
C44 C45 C46 C41 -1.1(3)
C42 C41 C46 F46 -179.39(17)
B1 C41 C46 F46 2.4(3)
C42 C41 C46 C45 0.5(3)
B1 C41 C46 C45 -177.7(2)
